data_4060163
_journal_name_full Organometallics
_journal_paper_doi 10.1021/om0493199
_journal_year 2005
_chemical_formula_moiety 'C27 H48 Al2 O5'
_chemical_formula_sum 'C27 H48 Al2 O5'
_chemical_formula_weight 506.61
_chemical_name_common '(5a) [Al2(CH3)3(OTHF)2(DBP)]'
_space_group_IT_number 14
_symmetry_cell_setting monoclinic
_symmetry_space_group_name_Hall '-P 2yn'
_symmetry_space_group_name_H-M 'P 1 21/n 1'
_atom_sites_solution_hydrogens geom
_atom_sites_solution_primary direct
_atom_sites_solution_secondary difmap
_cell_angle_alpha 90.00
_cell_angle_beta 110.777(3)
_cell_angle_gamma 90.00
_cell_formula_units_Z 4
_cell_length_a 12.793(2)
_cell_length_b 14.875(3)
_cell_length_c 16.615(3)
_cell_measurement_reflns_used ?
_cell_measurement_temperature 203(2)
_cell_measurement_theta_max ?
_cell_measurement_theta_min ?
_cell_volume 2956.2(9)
_diffrn_ambient_temperature 203(2)
_diffrn_detector_area_resol_mean ?
_diffrn_measurement_device_type 'CCD area detector'
_diffrn_measurement_method 'phi and omega scans'
_diffrn_radiation_monochromator graphite
_diffrn_radiation_source 'fine-focus sealed tube'
_diffrn_radiation_type MoK\a
_diffrn_radiation_wavelength 0.71073
_diffrn_reflns_av_R_equivalents 0.0706
_diffrn_reflns_av_sigmaI/netI 0.0666
_diffrn_reflns_limit_h_max 15
_diffrn_reflns_limit_h_min -14
_diffrn_reflns_limit_k_max 17
_diffrn_reflns_limit_k_min -17
_diffrn_reflns_limit_l_max 19
_diffrn_reflns_limit_l_min -19
_diffrn_reflns_number 20360
_diffrn_reflns_theta_max 24.74
_diffrn_reflns_theta_min 1.74
_diffrn_standards_decay_% ?
_diffrn_standards_interval_count ?
_diffrn_standards_interval_time ?
_diffrn_standards_number ?
_exptl_absorpt_coefficient_mu 0.130
_exptl_absorpt_correction_T_max ?
_exptl_absorpt_correction_T_min ?
_exptl_absorpt_correction_type none
_exptl_absorpt_process_details ?
_exptl_crystal_colour 0.2
_exptl_crystal_density_diffrn 1.138
_exptl_crystal_density_meas 0
_exptl_crystal_density_method 'not measured'
_exptl_crystal_description plate
_exptl_crystal_F_000 1104
_exptl_crystal_size_max 0.15
_exptl_crystal_size_mid 0.05
_exptl_crystal_size_min 0.02
_refine_ls_extinction_coef ?
_refine_ls_extinction_method none
_refine_ls_goodness_of_fit_ref 1.042
_refine_ls_hydrogen_treatment mixed
_refine_ls_matrix_type full
_refine_ls_number_parameters 316
_refine_ls_number_reflns 5040
_refine_ls_number_restraints 0
_refine_ls_restrained_S_all 1.042
_refine_ls_R_factor_all 0.1079
_refine_ls_R_factor_gt 0.0746
_refine_ls_shift/su_max 0.001
_refine_ls_shift/su_mean 0.000
_refine_ls_structure_factor_coef Fsqd
_refine_ls_weighting_details 'calc w=1/[\s^2^(Fo^2^)+(0.0564P)^2^+4.5630P] where P=(Fo^2^+2Fc^2^)/3'
_refine_ls_weighting_scheme calc
_refine_ls_wR_factor_gt 0.1560
_refine_ls_wR_factor_ref 0.1722
_reflns_number_gt 3575
_reflns_number_total 5040
_reflns_threshold_expression >2sigma(I)
_cod_depositor_comments
;
The following automatic conversions were performed:
'_symmetry_cell_setting' value 'Monoclinic' changed to 'monoclinic'
according to '/home/saulius/struct/CIF-dictionaries/cif_core.dic'
dictionary named 'cif_core.dic' version 2.4.1 from 2010-06-29.

Automatic conversion script
Id: cif_fix_enum 1527 2010-12-29 10:47:43Z saulius 
;
_cod_original_sg_symbol_H-M 'P 21/n'
_cod_database_code 4060163

loop_
_symmetry_equiv_pos_as_xyz
'x, y, z'
'-x+1/2, y+1/2, -z+1/2'
'-x, -y, -z'
'x-1/2, -y-1/2, z-1/2'

loop_
_atom_site_label
_atom_site_type_symbol
_atom_site_fract_x
_atom_site_fract_y
_atom_site_fract_z
_atom_site_U_iso_or_equiv
_atom_site_adp_type
_atom_site_occupancy
_atom_site_symmetry_multiplicity
_atom_site_calc_flag
_atom_site_refinement_flags
_atom_site_disorder_assembly
_atom_site_disorder_group
Al1 Al 0.69870(9) 0.65452(7) 0.10205(7) 0.0277(3) Uani 1 1 d . . .
Al2 Al 0.49911(9) 0.73765(8) 0.12066(8) 0.0380(3) Uani 1 1 d . . .
O1 O 0.82381(19) 0.71204(16) 0.12606(15) 0.0306(6) Uani 1 1 d . . .
O2 O 0.5161(2) 0.7711(2) 0.25210(18) 0.0534(8) Uani 1 1 d . . .
O3 O 0.6482(2) 0.71313(17) 0.18269(15) 0.0336(6) Uani 1 1 d . . .
O4 O 0.6912(2) 0.62559(18) -0.02116(15) 0.0370(6) Uani 1 1 d . . .
O5 O 0.5598(2) 0.69716(17) 0.03714(16) 0.0363(6) Uani 1 1 d . . .
C1 C 0.9197(3) 0.7474(2) 0.1239(2) 0.0283(8) Uani 1 1 d . . .
C2 C 0.9207(3) 0.8380(3) 0.0961(2) 0.0318(9) Uani 1 1 d . . .
C3 C 1.0205(3) 0.8706(3) 0.0913(3) 0.0412(10) Uani 1 1 d . . .
H3 H 1.0227 0.9300 0.0729 0.049 Uiso 1 1 calc R . .
C4 C 1.1152(4) 0.8196(3) 0.1124(3) 0.0479(11) Uani 1 1 d . . .
H4 H 1.1803 0.8430 0.1063 0.058 Uiso 1 1 calc R . .
C5 C 1.1142(3) 0.7341(3) 0.1425(3) 0.0430(10) Uani 1 1 d . . .
H5 H 1.1799 0.6996 0.1576 0.052 Uiso 1 1 calc R . .
C6 C 1.0193(3) 0.6961(2) 0.1516(2) 0.0301(9) Uani 1 1 d . . .
C7 C 0.8185(3) 0.9013(2) 0.0739(3) 0.0364(9) Uani 1 1 d . . .
C8 C 0.8459(4) 0.9970(3) 0.0542(3) 0.0624(14) Uani 1 1 d . . .
H8A H 0.7809 1.0351 0.0439 0.094 Uiso 1 1 calc R . .
H8B H 0.8666 0.9965 0.0033 0.094 Uiso 1 1 calc R . .
H8C H 0.9077 1.0201 0.1027 0.094 Uiso 1 1 calc R . .
C9 C 0.7792(4) 0.9081(3) 0.1503(3) 0.0452(11) Uani 1 1 d . . .
H9A H 0.8380 0.9344 0.1990 0.068 Uiso 1 1 calc R . .
H9B H 0.7617 0.8485 0.1656 0.068 Uiso 1 1 calc R . .
H9C H 0.7130 0.9456 0.1350 0.068 Uiso 1 1 calc R . .
C10 C 0.7242(4) 0.8670(3) -0.0066(3) 0.0492(11) Uani 1 1 d . . .
H10A H 0.7035 0.8065 0.0038 0.074 Uiso 1 1 calc R . .
H10B H 0.7498 0.8663 -0.0550 0.074 Uiso 1 1 calc R . .
H10C H 0.6599 0.9063 -0.0194 0.074 Uiso 1 1 calc R . .
C11 C 1.0266(3) 0.6013(3) 0.1903(3) 0.0369(10) Uani 1 1 d . . .
C12 C 1.1478(4) 0.5664(3) 0.2266(3) 0.0587(13) Uani 1 1 d . . .
H12A H 1.1492 0.5081 0.2531 0.088 Uiso 1 1 calc R . .
H12B H 1.1936 0.6083 0.2694 0.088 Uiso 1 1 calc R . .
H12C H 1.1768 0.5609 0.1803 0.088 Uiso 1 1 calc R . .
C13 C 0.9855(3) 0.6022(3) 0.2666(3) 0.0425(10) Uani 1 1 d . . .
H13A H 0.9908 0.5421 0.2904 0.064 Uiso 1 1 calc R . .
H13B H 0.9083 0.6222 0.2471 0.064 Uiso 1 1 calc R . .
H13C H 1.0315 0.6430 0.3105 0.064 Uiso 1 1 calc R . .
C14 C 0.9600(4) 0.5337(3) 0.1214(3) 0.0486(11) Uani 1 1 d . . .
H14A H 0.9914 0.5308 0.0762 0.073 Uiso 1 1 calc R . .
H14B H 0.8826 0.5527 0.0972 0.073 Uiso 1 1 calc R . .
H14C H 0.9640 0.4748 0.1473 0.073 Uiso 1 1 calc R . .
C15 C 0.4484(5) 0.7636(6) 0.3005(4) 0.115(3) Uani 1 1 d . . .
H15A H 0.4043 0.7082 0.2849 0.138 Uiso 1 1 calc R . .
H15B H 0.3965 0.8145 0.2884 0.138 Uiso 1 1 calc R . .
C16 C 0.5144(5) 0.7620(5) 0.3897(4) 0.0852(18) Uani 1 1 d . . .
H16A H 0.4998 0.7069 0.4163 0.102 Uiso 1 1 calc R . .
H16B H 0.4963 0.8137 0.4189 0.102 Uiso 1 1 calc R . .
C17 C 0.6331(4) 0.7655(4) 0.3974(3) 0.0621(14) Uani 1 1 d . . .
H17A H 0.6735 0.7120 0.4267 0.074 Uiso 1 1 calc R . .
H17B H 0.6700 0.8191 0.4291 0.074 Uiso 1 1 calc R . .
C18 C 0.6278(5) 0.7688(6) 0.3067(3) 0.124(3) Uani 1 1 d . . .
H18 H 0.6543 0.8303 0.3016 0.149 Uiso 1 1 calc R . .
C19 C 0.6939(4) 0.7143(3) 0.2731(2) 0.0450(11) Uani 1 1 d . . .
H19A H 0.7703 0.7380 0.2919 0.054 Uiso 1 1 calc R . .
H19B H 0.6970 0.6529 0.2952 0.054 Uiso 1 1 calc R . .
C20 C 0.7641(4) 0.6263(3) -0.0691(3) 0.0503(12) Uani 1 1 d . . .
H20A H 0.7928 0.5658 -0.0724 0.060 Uiso 1 1 calc R . .
H20B H 0.8274 0.6669 -0.0428 0.060 Uiso 1 1 calc R . .
C21 C 0.6926(4) 0.6591(4) -0.1568(3) 0.0633(14) Uani 1 1 d . . .
H21A H 0.7208 0.6372 -0.2009 0.076 Uiso 1 1 calc R . .
H21B H 0.6900 0.7249 -0.1587 0.076 Uiso 1 1 calc R . .
C22 C 0.5785(4) 0.6200(3) -0.1696(2) 0.0526(12) Uani 1 1 d . . .
H22A H 0.5701 0.5603 -0.1961 0.063 Uiso 1 1 calc R . .
H22B H 0.5189 0.6592 -0.2060 0.063 Uiso 1 1 calc R . .
C23 C 0.5763(3) 0.6144(3) -0.0790(2) 0.0422(10) Uani 1 1 d . . .
H23 H 0.5480 0.5548 -0.0697 0.051 Uiso 1 1 calc R . .
C24 C 0.5125(3) 0.6876(3) -0.0535(2) 0.0427(10) Uani 1 1 d . . .
H24A H 0.5184 0.7442 -0.0817 0.051 Uiso 1 1 calc R . .
H24B H 0.4333 0.6714 -0.0709 0.051 Uiso 1 1 calc R . .
C25 C 0.6957(3) 0.5289(3) 0.1376(3) 0.0423(10) Uani 1 1 d . . .
H25A H 0.7072 0.4894 0.0951 0.063 Uiso 1 1 calc R . .
H25B H 0.6239 0.5160 0.1425 0.063 Uiso 1 1 calc R . .
H25C H 0.7547 0.5193 0.1929 0.063 Uiso 1 1 calc R . .
C26 C 0.4457(4) 0.8583(3) 0.0790(3) 0.0591(13) Uani 1 1 d . . .
H26A H 0.5087 0.8991 0.0931 0.089 Uiso 1 1 calc R . .
H26B H 0.3943 0.8788 0.1062 0.089 Uiso 1 1 calc R . .
H26C H 0.4076 0.8566 0.0171 0.089 Uiso 1 1 calc R . .
C27 C 0.3900(4) 0.6412(3) 0.1121(3) 0.0555(12) Uani 1 1 d . . .
H27A H 0.3792 0.6059 0.0608 0.083 Uiso 1 1 calc R . .
H27B H 0.3193 0.6676 0.1090 0.083 Uiso 1 1 calc R . .
H27C H 0.4177 0.6028 0.1624 0.083 Uiso 1 1 calc R . .

loop_
_atom_site_aniso_label
_atom_site_aniso_U_11
_atom_site_aniso_U_22
_atom_site_aniso_U_33
_atom_site_aniso_U_23
_atom_site_aniso_U_13
_atom_site_aniso_U_12
Al1 0.0236(6) 0.0307(6) 0.0273(6) 0.0011(5) 0.0074(5) -0.0034(5)
Al2 0.0267(6) 0.0407(7) 0.0472(7) 0.0023(6) 0.0138(6) 0.0014(5)
O1 0.0243(14) 0.0299(14) 0.0342(14) 0.0015(11) 0.0062(11) -0.0024(11)
O2 0.0421(17) 0.077(2) 0.0462(18) -0.0024(16) 0.0224(15) 0.0053(16)
O3 0.0291(14) 0.0419(16) 0.0308(14) -0.0007(12) 0.0120(12) 0.0005(12)
O4 0.0340(15) 0.0481(17) 0.0277(14) -0.0027(12) 0.0096(12) -0.0069(13)
O5 0.0288(14) 0.0446(16) 0.0324(15) 0.0026(12) 0.0070(12) 0.0007(12)
C1 0.027(2) 0.039(2) 0.0178(17) -0.0069(16) 0.0062(15) -0.0068(17)
C2 0.036(2) 0.037(2) 0.0231(19) -0.0047(16) 0.0101(16) -0.0074(18)
C3 0.043(3) 0.044(3) 0.040(2) -0.0035(19) 0.018(2) -0.012(2)
C4 0.037(3) 0.067(3) 0.046(3) -0.004(2) 0.023(2) -0.016(2)
C5 0.028(2) 0.061(3) 0.042(2) -0.006(2) 0.0149(19) 0.003(2)
C6 0.025(2) 0.038(2) 0.026(2) -0.0096(16) 0.0078(16) -0.0001(17)
C7 0.038(2) 0.028(2) 0.039(2) 0.0044(17) 0.0085(19) -0.0018(17)
C8 0.062(3) 0.034(3) 0.091(4) 0.012(2) 0.026(3) -0.004(2)
C9 0.046(3) 0.038(2) 0.051(3) -0.004(2) 0.018(2) 0.010(2)
C10 0.049(3) 0.042(3) 0.045(3) 0.007(2) 0.001(2) -0.002(2)
C11 0.034(2) 0.032(2) 0.042(2) -0.0045(18) 0.0086(19) 0.0080(17)
C12 0.043(3) 0.061(3) 0.064(3) -0.002(2) 0.009(2) 0.015(2)
C13 0.043(2) 0.039(2) 0.040(2) 0.0044(19) 0.007(2) 0.0066(19)
C14 0.048(3) 0.040(3) 0.052(3) -0.011(2) 0.011(2) 0.007(2)
C15 0.062(4) 0.232(9) 0.068(4) -0.027(5) 0.043(3) -0.023(5)
C16 0.084(4) 0.117(5) 0.070(4) 0.028(4) 0.047(4) 0.009(4)
C17 0.066(3) 0.084(4) 0.038(3) -0.008(2) 0.021(2) 0.012(3)
C18 0.047(3) 0.278(10) 0.042(3) -0.036(5) 0.009(3) 0.040(5)
C19 0.046(3) 0.053(3) 0.037(2) -0.002(2) 0.016(2) 0.007(2)
C20 0.050(3) 0.069(3) 0.035(2) -0.001(2) 0.020(2) 0.006(2)
C21 0.061(3) 0.094(4) 0.035(3) 0.004(3) 0.018(2) -0.008(3)
C22 0.066(3) 0.055(3) 0.025(2) -0.003(2) 0.002(2) -0.009(2)
C23 0.036(2) 0.048(3) 0.032(2) 0.0016(19) 0.0007(19) -0.010(2)
C24 0.032(2) 0.050(3) 0.032(2) 0.0056(19) -0.0059(18) -0.004(2)
C25 0.041(2) 0.041(2) 0.043(2) 0.0039(19) 0.012(2) -0.006(2)
C26 0.049(3) 0.054(3) 0.072(3) 0.006(3) 0.018(3) 0.016(2)
C27 0.046(3) 0.054(3) 0.076(3) -0.005(2) 0.033(3) -0.003(2)
